data_7228476
loop_
_publ_author_name
'Puttreddy, Rakesh'
'Beyeh, Ngong Kodiah'
'Ras, Robin H.A.'
'Trant, John'
'Rissanen, Kari'

_publ_section_title
;
 Endo-/Exo- and Halogen Bonded Complexes of Conformationally Rigid
 Cethyl-2-bromoresorcinarene and aromatic N-oxides
;
_journal_name_full CrystEngComm
_journal_paper_doi 10.1039/C7CE00975E
_journal_year 2017
_chemical_formula_moiety 'C36 H36 Br4 O8, C3 H6 O, 0.25(C8 H12 O4)'
_chemical_formula_sum 'C41 H45 Br4 O10'
_chemical_formula_weight 1017.41
_space_group_crystal_system orthorhombic
_space_group_IT_number 59
_space_group_name_Hall '-P 2ab 2a'
_space_group_name_H-M_alt 'P m m n'
_symmetry_space_group_name_Hall '-P 2ab 2a'
_symmetry_space_group_name_H-M 'P m m n :2'
_atom_sites_solution_hydrogens mixed
_atom_sites_solution_primary direct
_audit_creation_date 2017-05-09
_audit_creation_method
;
Olex2 1.2
(compiled 2016.08.25 svn.r3337 for OlexSys, GUI svn.r5103)
;
_audit_update_record
;
2017-05-22 deposited with the CCDC.
2017-06-15 downloaded from the CCDC.
;
_cell_angle_alpha 90
_cell_angle_beta 90
_cell_angle_gamma 90
_cell_formula_units_Z 2
_cell_length_a 16.2181(9)
_cell_length_b 16.1822(8)
_cell_length_c 7.9215(4)
_cell_measurement_reflns_used 3516
_cell_measurement_temperature 123.00(10)
_cell_measurement_theta_max 75.8570
_cell_measurement_theta_min 3.8400
_cell_volume 2078.95(19)
_computing_cell_refinement
;
CrysAlisPro, Agilent Technologies,
Version 1.171.37.35 (release 13-08-2014 CrysAlis171 .NET)
(compiled Aug 13 2014,18:06:01)
;
_computing_data_collection
;
CrysAlisPro, Agilent Technologies,
Version 1.171.37.35 (release 13-08-2014 CrysAlis171 .NET)
(compiled Aug 13 2014,18:06:01)
;
_computing_data_reduction
;
CrysAlisPro, Agilent Technologies,
Version 1.171.37.35 (release 13-08-2014 CrysAlis171 .NET)
(compiled Aug 13 2014,18:06:01)
;
_computing_molecular_graphics 'Olex2 (Dolomanov et al., 2009)'
_computing_publication_material 'Olex2 (Dolomanov et al., 2009)'
_computing_structure_refinement 'ShelXL (Sheldrick, 2015)'
_computing_structure_solution 'ShelXT (Sheldrick, 2015)'
_diffrn_ambient_environment N~2~
_diffrn_ambient_temperature 123.00(10)
_diffrn_detector 'CCD plate'
_diffrn_detector_area_resol_mean 5.1977
_diffrn_detector_type Atlas
_diffrn_measured_fraction_theta_full 0.996
_diffrn_measured_fraction_theta_max 0.996
_diffrn_measurement_details
;
#__ type_ start__ end____ width___ exp.time_
  1 omega  -57.00   32.00   1.0000   20.0000
omega____ theta____ kappa____ phi______ frames
    -      -40.8676   57.0000    0.0000 89

#__ type_ start__ end____ width___ exp.time_
  2 omega -116.00  -10.00   1.0000   20.0000
omega____ theta____ kappa____ phi______ frames
    -      -40.8676  -77.0000 -120.0000 106

#__ type_ start__ end____ width___ exp.time_
  3 omega   24.00   95.00   1.0000   20.0000
omega____ theta____ kappa____ phi______ frames
    -       40.8676 -125.0000   90.0000 71

#__ type_ start__ end____ width___ exp.time_
  4 omega  -31.00   69.00   1.0000   20.0000
omega____ theta____ kappa____ phi______ frames
    -       40.8676  -57.0000   90.0000 100

#__ type_ start__ end____ width___ exp.time_
  5 omega   41.00   94.00   1.0000  100.0000
omega____ theta____ kappa____ phi______ frames
    -      112.0000  -45.0000   90.0000 53

#__ type_ start__ end____ width___ exp.time_
  6 omega   36.00   91.00   1.0000  100.0000
omega____ theta____ kappa____ phi______ frames
    -      112.0000  -30.0000  -60.0000 55

#__ type_ start__ end____ width___ exp.time_
  7 omega   43.00   75.00   1.0000  100.0000
omega____ theta____ kappa____ phi______ frames
    -      112.0000 -126.0000  -41.0000 32

#__ type_ start__ end____ width___ exp.time_
  8 omega   86.00  175.00   1.0000  100.0000
omega____ theta____ kappa____ phi______ frames
    -      112.0000   45.0000 -150.0000 89

#__ type_ start__ end____ width___ exp.time_
  9 omega   49.00  114.00   1.0000  100.0000
omega____ theta____ kappa____ phi______ frames
    -      112.0000 -111.0000  120.0000 65

#__ type_ start__ end____ width___ exp.time_
 10 omega   38.00   91.00   1.0000  100.0000
omega____ theta____ kappa____ phi______ frames
    -      112.0000  -30.0000   30.0000 53

#__ type_ start__ end____ width___ exp.time_
 11 omega   31.00  164.00   1.0000  100.0000
omega____ theta____ kappa____ phi______ frames
    -      112.0000  -15.0000 -180.0000 133

#__ type_ start__ end____ width___ exp.time_
 12 omega   39.00   98.00   1.0000  100.0000
omega____ theta____ kappa____ phi______ frames
    -      112.0000  -94.0000 -180.0000 59

#__ type_ start__ end____ width___ exp.time_
 13 omega   36.00   58.00   1.0000  100.0000
omega____ theta____ kappa____ phi______ frames
    -      112.0000  -77.0000  -60.0000 22
;
_diffrn_measurement_device 'four-circle diffractometer'
_diffrn_measurement_device_type 'SuperNova, Dual, Cu at zero, Atlas'
_diffrn_measurement_method '\w scans'
_diffrn_orient_matrix_UB_11 -0.0945187000
_diffrn_orient_matrix_UB_12 0.0006706000
_diffrn_orient_matrix_UB_13 0.0180418000
_diffrn_orient_matrix_UB_21 0.0056794000
_diffrn_orient_matrix_UB_22 -0.0672065000
_diffrn_orient_matrix_UB_23 0.1371111000
_diffrn_orient_matrix_UB_31 0.0065283000
_diffrn_orient_matrix_UB_32 0.0674594000
_diffrn_orient_matrix_UB_33 0.1368834000
_diffrn_radiation_monochromator mirror
_diffrn_radiation_probe x-ray
_diffrn_radiation_type CuK\a
_diffrn_radiation_wavelength 1.54184
_diffrn_reflns_av_R_equivalents 0.0646
_diffrn_reflns_av_unetI/netI 0.0488
_diffrn_reflns_Laue_measured_fraction_full 0.996
_diffrn_reflns_Laue_measured_fraction_max 0.996
_diffrn_reflns_limit_h_max 18
_diffrn_reflns_limit_h_min -19
_diffrn_reflns_limit_k_max 19
_diffrn_reflns_limit_k_min -14
_diffrn_reflns_limit_l_max 9
_diffrn_reflns_limit_l_min -7
_diffrn_reflns_number 9568
_diffrn_reflns_point_group_measured_fraction_full 0.996
_diffrn_reflns_point_group_measured_fraction_max 0.996
_diffrn_reflns_theta_full 66.742
_diffrn_reflns_theta_max 66.742
_diffrn_reflns_theta_min 5.585
_diffrn_source 'sealed X-ray tube'
_diffrn_source_type 'SuperNova (Cu) X-ray Source'
_exptl_absorpt_coefficient_mu 5.191
_exptl_absorpt_correction_T_max 0.941
_exptl_absorpt_correction_T_min 0.803
_exptl_absorpt_correction_type gaussian
_exptl_absorpt_process_details
;
CrysAlisPro, Agilent Technologies,
Version 1.171.37.35 (release 13-08-2014 CrysAlis171 .NET)
(compiled Aug 13 2014,18:06:01)
Numerical absorption correction based on gaussian integration over
            a multifaceted crystal model
Empirical absorption correction using spherical harmonics,
 implemented in SCALE3 ABSPACK scaling algorithm.
;
_exptl_crystal_colour colourless
_exptl_crystal_colour_primary colourless
_exptl_crystal_density_diffrn 1.625
_exptl_crystal_description needle
_exptl_crystal_F_000 1022
_exptl_crystal_size_max 0.1601
_exptl_crystal_size_mid 0.0413
_exptl_crystal_size_min 0.0259
_refine_diff_density_max 0.657
_refine_diff_density_min -0.669
_refine_diff_density_rms 0.114
_refine_ls_extinction_method none
_refine_ls_goodness_of_fit_ref 1.059
_refine_ls_hydrogen_treatment mixed
_refine_ls_matrix_type full
_refine_ls_number_parameters 153
_refine_ls_number_reflns 1981
_refine_ls_number_restraints 6
_refine_ls_restrained_S_all 1.061
_refine_ls_R_factor_all 0.0497
_refine_ls_R_factor_gt 0.0408
_refine_ls_shift/su_max 0.001
_refine_ls_shift/su_mean 0.000
_refine_ls_structure_factor_coef Fsqd
_refine_ls_weighting_details 'w=1/[\s^2^(Fo^2^)+(0.0610P)^2^] where P=(Fo^2^+2Fc^2^)/3'
_refine_ls_weighting_scheme calc
_refine_ls_wR_factor_gt 0.1006
_refine_ls_wR_factor_ref 0.1057
_reflns_Friedel_coverage 0.000
_reflns_number_gt 1706
_reflns_number_total 1981
_reflns_threshold_expression 'I > 2\s(I)'
_cod_data_source_file c7ce00975e2.cif
_cod_data_source_block acetone_BrC2
_cod_original_cell_volume 2078.96(19)
_cod_database_code 7228476
_chemical_oxdiff_formula 'C20 H20 N1 O9 Br4'
_shelx_space_group_comment
;
The symmetry employed for this shelxl refinement is uniquely defined
by the following loop, which should always be used as a source of
symmetry information in preference to the above space-group names.
They are only intended as comments.
;
_reflns_odcompleteness_completeness 99.54
_reflns_odcompleteness_iscentric 1
_reflns_odcompleteness_theta 66.97
_olex2_refinement_description
;
1. Fixed Uiso
 At 1.2 times of:
  All C(H) groups, All C(H,H) groups, All O(H) groups
 At 1.5 times of:
  All C(H,H,H) groups
2. Uiso/Uaniso restraints and constraints
Uanis(C12) \\sim Ueq: with sigma of 0.01 and sigma for terminal atoms of 0.02
3. Others
 Fixed Sof: H15A(0.5) H15B(0.5) H15C(0.5) C12(0.25) H12C(0.25) H12A(0.25)
 H12B(0.25)
4.a Riding coordinates:
 O1(H1)
4.b Ternary CH refined with riding coordinates:
 C5(H5)
4.c Secondary CH2 refined with riding coordinates:
 C10(H10A,H10B)
4.d Aromatic/amide H refined with riding coordinates:
 C1(H1A), C6(H6)
4.e Idealised Me refined as rotating group:
 C11(H11A,H11B,H11C), C15(H15A,H15B,H15C), C12(H12C,H12A,H12B)
;
_shelx_shelxl_version_number 2014/7
_olex2_submission_special_instructions 'No special instructions were received'

loop_
_space_group_symop_operation_xyz
'x, y, z'
'-x+1/2, -y+1/2, z'
'-x, y+1/2, -z'
'x+1/2, -y, -z'
'-x, -y, -z'
'x-1/2, y-1/2, -z'
'x, -y-1/2, z'
'-x-1/2, y, z'

loop_
_atom_site_label
_atom_site_type_symbol
_atom_site_fract_x
_atom_site_fract_y
_atom_site_fract_z
_atom_site_U_iso_or_equiv
_atom_site_adp_type
_atom_site_occupancy
_atom_site_site_symmetry_order
_atom_site_calc_flag
_atom_site_refinement_flags_posn
_atom_site_refinement_flags_adp
_atom_site_refinement_flags_occupancy
_atom_site_disorder_assembly
_atom_site_disorder_group
Br1 Br 0.45556(3) 0.7500 1.12381(7) 0.02326(18) Uani 1 2 d S T P . .
Br2 Br 0.7500 0.37700(3) 1.00448(7) 0.02457(19) Uani 1 2 d S T P . .
O1 O 0.60049(17) 0.46583(16) 0.8375(4) 0.0245(6) Uani 1 1 d . . . . .
H1 H 0.5916 0.4380 0.9265 0.029 Uiso 1 1 d R . . . .
O2 O 0.50791(17) 0.60512(18) 0.9224(3) 0.0230(6) Uani 1 1 d . . . . .
H2 H 0.528(3) 0.568(3) 0.889(6) 0.018(12) Uiso 1 1 d . . . . .
C1 C 0.5896(3) 0.7500 0.6081(6) 0.0180(10) Uani 1 2 d S T P . .
H1A H 0.6173 0.7500 0.5052 0.022 Uiso 1 2 calc RS T P . .
C2 C 0.5702(2) 0.6740(2) 0.6806(4) 0.0172(7) Uani 1 1 d . . . . .
C3 C 0.5299(2) 0.6745(2) 0.8372(4) 0.0175(7) Uani 1 1 d . . . . .
C4 C 0.5100(3) 0.7500 0.9112(6) 0.0177(10) Uani 1 2 d S T P . .
C5 C 0.5936(2) 0.5923(2) 0.5970(4) 0.0176(7) Uani 1 1 d . . . . .
H5 H 0.5509 0.5523 0.6281 0.021 Uiso 1 1 calc R . . . .
C6 C 0.7500 0.5910(3) 0.6127(6) 0.0156(9) Uani 1 2 d S T P . .
H6 H 0.7500 0.6346 0.5363 0.019 Uiso 1 2 calc RS T P . .
C7 C 0.6744(2) 0.5596(2) 0.6674(4) 0.0174(7) Uani 1 1 d . . . . .
C8 C 0.6754(2) 0.4955(2) 0.7844(5) 0.0197(7) Uani 1 1 d . . . . .
C9 C 0.7500 0.4639(3) 0.8421(7) 0.0201(10) Uani 1 2 d S T P . .
C10 C 0.5946(2) 0.5964(2) 0.4032(5) 0.0219(8) Uani 1 1 d . . . . .
H10A H 0.5403 0.6125 0.3637 0.026 Uiso 1 1 calc R . . . .
H10B H 0.6334 0.6386 0.3679 0.026 Uiso 1 1 calc R . . . .
C11 C 0.6183(2) 0.5146(3) 0.3211(5) 0.0283(9) Uani 1 1 d . . . . .
H11A H 0.6105 0.5184 0.2012 0.043 Uiso 1 1 calc GR . . . .
H11B H 0.5844 0.4712 0.3656 0.043 Uiso 1 1 calc GR . . . .
H11C H 0.6752 0.5028 0.3447 0.043 Uiso 1 1 calc GR . . . .
O3 O 0.7500 0.7500 0.2953(7) 0.0263(12) Uani 1 4 d S T P . .
C14 C 0.7500 0.7500 0.1411(10) 0.0281(17) Uani 1 4 d S T P . .
C15 C 0.7500 0.6717(6) 0.0453(10) 0.059(2) Uani 1 2 d S T P . .
H15A H 0.7861 0.6767 -0.0502 0.088 Uiso 0.5 1 calc GR . . A -1
H15B H 0.6951 0.6599 0.0070 0.088 Uiso 0.5 1 calc GR . . A -1
H15C H 0.7688 0.6277 0.1169 0.088 Uiso 0.5 1 calc GR . . A -1
O4 O 0.7500 0.2500 1.2701(9) 0.071(3) Uani 1 4 d S T P . .
C12 C 0.8289(17) 0.2500 1.512(3) 0.110(9) Uani 0.5 2 d S TU P . .
H12C H 0.8525 0.1956 1.5093 0.165 Uiso 0.25 1 calc GR . . B -1
H12A H 0.8186 0.2660 1.6263 0.165 Uiso 0.25 1 calc GR . . B -1
H12B H 0.8666 0.2884 1.4608 0.165 Uiso 0.25 1 calc GR . . B -1
C13 C 0.7500 0.2500 1.4157(14) 0.066(4) Uani 1 4 d S T P . .

loop_
_atom_site_aniso_label
_atom_site_aniso_U_11
_atom_site_aniso_U_22
_atom_site_aniso_U_33
_atom_site_aniso_U_23
_atom_site_aniso_U_13
_atom_site_aniso_U_12
Br1 0.0315(3) 0.0205(3) 0.0178(3) 0.000 0.0073(2) 0.000
Br2 0.0330(3) 0.0187(3) 0.0221(3) 0.0055(2) 0.000 0.000
O1 0.0253(14) 0.0223(13) 0.0258(14) 0.0055(11) 0.0045(11) -0.0019(11)
O2 0.0312(14) 0.0161(13) 0.0218(13) -0.0014(11) 0.0096(11) -0.0017(12)
C1 0.017(2) 0.021(3) 0.016(2) 0.000 -0.0003(18) 0.000
C2 0.0145(15) 0.0202(18) 0.0168(17) -0.0026(14) -0.0011(13) -0.0002(14)
C3 0.0199(16) 0.0170(17) 0.0155(17) 0.0026(13) -0.0017(13) -0.0006(13)
C4 0.022(2) 0.022(3) 0.009(2) 0.000 0.0013(18) 0.000
C5 0.0186(16) 0.0177(17) 0.0166(18) -0.0009(13) 0.0011(12) -0.0023(13)
C6 0.024(2) 0.014(2) 0.010(2) -0.0035(17) 0.000 0.000
C7 0.0203(17) 0.0151(17) 0.0167(16) -0.0024(13) -0.0005(13) 0.0006(14)
C8 0.0211(18) 0.0193(18) 0.0187(18) -0.0031(14) 0.0038(13) -0.0041(14)
C9 0.027(3) 0.013(2) 0.020(2) 0.0024(19) 0.000 0.000
C10 0.0196(17) 0.0259(19) 0.0201(19) -0.0024(15) -0.0042(13) 0.0004(14)
C11 0.0228(18) 0.037(2) 0.025(2) -0.0119(16) -0.0024(14) -0.0019(17)
O3 0.036(3) 0.025(3) 0.018(3) 0.000 0.000 0.000
C14 0.022(4) 0.045(5) 0.018(4) 0.000 0.000 0.000
C15 0.049(4) 0.086(6) 0.041(4) -0.035(4) 0.000 0.000
O4 0.156(10) 0.030(4) 0.026(4) 0.000 0.000 0.000
C12 0.096(14) 0.136(18) 0.098(15) 0.000 -0.060(12) 0.000
C13 0.126(12) 0.046(6) 0.026(5) 0.000 0.000 0.000

loop_
_atom_type_symbol
_atom_type_description
_atom_type_scat_dispersion_real
_atom_type_scat_dispersion_imag
_atom_type_scat_source
C C 0.0181 0.0091 'International Tables Vol C Tables 4.2.6.8 and 6.1.1.4'
H H 0.0000 0.0000 'International Tables Vol C Tables 4.2.6.8 and 6.1.1.4'
Br Br -0.6763 1.2805 'International Tables Vol C Tables 4.2.6.8 and 6.1.1.4'
O O 0.0492 0.0322 'International Tables Vol C Tables 4.2.6.8 and 6.1.1.4'

loop_
_exptl_crystal_face_index_h
_exptl_crystal_face_index_k
_exptl_crystal_face_index_l
_exptl_crystal_face_perp_dist
_exptl_oxdiff_crystal_face_indexfrac_h
_exptl_oxdiff_crystal_face_indexfrac_k
_exptl_oxdiff_crystal_face_indexfrac_l
_exptl_oxdiff_crystal_face_x
_exptl_oxdiff_crystal_face_y
_exptl_oxdiff_crystal_face_z
3 10 -1 0.0164 3.0000 9.9934 -1.0047 -0.2950 -0.7923 0.5562
-9 5 0 0.0119 -9.0064 4.9808 -0.0010 0.8546 -0.3860 0.2771
10 -4 0 0.0235 10.0073 -3.9804 0.0007 -0.9485 0.3244 -0.2031
-3 -10 1 0.0096 -3.0000 -9.9934 1.0047 0.2950 0.7923 -0.5562
1 -1 -5 0.0847 0.9845 -0.9962 -5.0076 -0.1841 -0.6141 -0.7462
-1 1 5 0.0626 -0.9845 0.9962 5.0076 0.1841 0.6141 0.7462

loop_
_geom_angle_atom_site_label_1
_geom_angle_atom_site_label_2
_geom_angle_atom_site_label_3
_geom_angle
_geom_angle_site_symmetry_1
_geom_angle_site_symmetry_3
C8 O1 H1 126.2 . .
C3 O2 H2 113(4) . .
C2 C1 H1A 118.1 7_575 .
C2 C1 H1A 118.1 . .
C2 C1 C2 123.9(5) 7_575 .
C1 C2 C3 117.8(3) . .
C1 C2 C5 121.9(3) . .
C3 C2 C5 120.3(3) . .
O2 C3 C2 123.9(3) . .
O2 C3 C4 117.1(3) . .
C4 C3 C2 119.0(3) . .
C3 C4 Br1 118.7(2) . .
C3 C4 Br1 118.7(2) 7_575 .
C3 C4 C3 122.6(4) . 7_575
C2 C5 H5 106.7 . .
C2 C5 C10 113.5(3) . .
C7 C5 C2 110.9(3) . .
C7 C5 H5 106.7 . .
C7 C5 C10 111.9(3) . .
C10 C5 H5 106.7 . .
C7 C6 H6 118.6 . .
C7 C6 H6 118.6 8_755 .
C7 C6 C7 122.9(5) 8_755 .
C6 C7 C5 121.1(3) . .
C8 C7 C5 120.9(3) . .
C8 C7 C6 117.9(3) . .
O1 C8 C7 117.1(3) . .
O1 C8 C9 122.8(3) . .
C9 C8 C7 120.2(3) . .
C8 C9 Br2 119.5(2) . .
C8 C9 Br2 119.5(2) 8_755 .
C8 C9 C8 120.9(5) 8_755 .
C5 C10 H10A 109.0 . .
C5 C10 H10B 109.0 . .
H10A C10 H10B 107.8 . .
C11 C10 C5 113.1(3) . .
C11 C10 H10A 109.0 . .
C11 C10 H10B 109.0 . .
C10 C11 H11A 109.5 . .
C10 C11 H11B 109.5 . .
C10 C11 H11C 109.5 . .
H11A C11 H11B 109.5 . .
H11A C11 H11C 109.5 . .
H11B C11 H11C 109.5 . .
O3 C14 C15 120.9(5) . .
O3 C14 C15 120.9(5) . 2_665
C15 C14 C15 118.2(10) . 2_665
C14 C15 H15A 109.5 . .
C14 C15 H15B 109.5 . .
C14 C15 H15C 109.5 . .
H15A C15 H15B 109.5 . .
H15A C15 H15C 109.5 . .
H15B C15 H15C 109.5 . .
H12C C12 H12A 109.5 . .
H12C C12 H12B 109.5 . .
H12A C12 H12B 109.5 . .
C13 C12 H12C 109.5 . .
C13 C12 H12A 109.5 . .
C13 C12 H12B 109.5 . .
O4 C13 C12 120.7(13) . 2_655
O4 C13 C12 120.7(13) . .
C12 C13 C12 119(3) . 2_655

loop_
_geom_bond_atom_site_label_1
_geom_bond_atom_site_label_2
_geom_bond_distance
_geom_bond_site_symmetry_2
Br1 C4 1.901(5) .
Br2 C9 1.906(5) .
O1 H1 0.8485 .
O1 C8 1.372(4) .
O2 H2 0.73(5) .
O2 C3 1.358(5) .
C1 H1A 0.9300 .
C1 C2 1.393(4) 7_575
C1 C2 1.393(4) .
C2 C3 1.402(5) .
C2 C5 1.527(5) .
C3 C4 1.393(4) .
C4 C3 1.393(4) 7_575
C5 H5 0.9800 .
C5 C7 1.520(5) .
C5 C10 1.536(5) .
C6 H6 0.9300 .
C6 C7 1.395(4) 8_755
C6 C7 1.395(4) .
C7 C8 1.392(5) .
C8 C9 1.391(5) .
C9 C8 1.391(5) 8_755
C10 H10A 0.9700 .
C10 H10B 0.9700 .
C10 C11 1.524(5) .
C11 H11A 0.9600 .
C11 H11B 0.9600 .
C11 H11C 0.9600 .
O3 C14 1.222(10) .
C14 C15 1.477(9) .
C14 C15 1.477(9) 2_665
C15 H15A 0.9600 .
C15 H15B 0.9600 .
C15 H15C 0.9600 .
O4 C13 1.154(14) .
C12 H12C 0.9600 .
C12 H12A 0.9600 .
C12 H12B 0.9600 .
C12 C13 1.49(2) .
C13 C12 1.49(2) 2_655

loop_
_geom_torsion_atom_site_label_1
_geom_torsion_atom_site_label_2
_geom_torsion_atom_site_label_3
_geom_torsion_atom_site_label_4
_geom_torsion
_geom_torsion_site_symmetry_1
_geom_torsion_site_symmetry_4
O1 C8 C9 Br2 -1.0(6) . .
O1 C8 C9 C8 179.7(3) . 8_755
O2 C3 C4 Br1 0.8(5) . .
O2 C3 C4 C3 179.4(3) . 7_575
C1 C2 C3 O2 -179.6(4) . .
C1 C2 C3 C4 1.2(5) . .
C1 C2 C5 C7 95.4(4) . .
C1 C2 C5 C10 -31.6(5) . .
C2 C1 C2 C3 -1.2(7) 7_575 .
C2 C1 C2 C5 -179.4(3) 7_575 .
C2 C3 C4 Br1 -179.9(3) . .
C2 C3 C4 C3 -1.4(7) . 7_575
C2 C5 C7 C6 -79.5(4) . .
C2 C5 C7 C8 102.7(4) . .
C2 C5 C10 C11 179.8(3) . .
C3 C2 C5 C7 -82.8(4) . .
C3 C2 C5 C10 150.3(3) . .
C5 C2 C3 O2 -1.3(5) . .
C5 C2 C3 C4 179.4(3) . .
C5 C7 C8 O1 -2.6(5) . .
C5 C7 C8 C9 177.2(4) . .
C6 C7 C8 O1 179.6(3) . .
C6 C7 C8 C9 -0.6(6) . .
C7 C5 C10 C11 53.4(4) . .
C7 C6 C7 C5 -176.5(3) 8_755 .
C7 C6 C7 C8 1.3(7) 8_755 .
C7 C8 C9 Br2 179.2(3) . .
C7 C8 C9 C8 -0.1(7) . 8_755
C10 C5 C7 C6 48.3(5) . .
C10 C5 C7 C8 -129.4(3) . .
